data_9007885
loop_
_publ_author_name
'Kellersohn, T.'

_publ_section_title
;
 Structure of cobalt sulfate tetrahydrate
 Locality: synthetic
;
_journal_name_full 'Acta Crystallographica, Section C'
_journal_page_first 776
_journal_page_last 779
_journal_paper_doi 10.1107/S0108270191012003
_journal_volume 48
_journal_year 1992
_chemical_formula_sum 'Co D8 O8 S'
_chemical_name_mineral 'Aplowite (deuterated)'
_space_group_IT_number 14
_symmetry_space_group_name_Hall '-P 2yn'
_symmetry_space_group_name_H-M 'P 1 21/n 1'
_cell_angle_alpha 90
_cell_angle_beta 90.53
_cell_angle_gamma 90
_cell_length_a 5.952
_cell_length_b 13.576
_cell_length_c 7.908
_cell_formula_units_Z 4
_cell_volume 638.973
_exptl_crystal_density_diffrn 2.444
_cod_original_cell_volume 638.974
_cod_original_formula_sum 'Co S O8 D8'
_cod_database_code 9007885

loop_
_symmetry_equiv_pos_as_xyz
x,y,z
1/2+x,1/2-y,1/2+z
1/2-x,1/2+y,1/2-z
-x,-y,-z

loop_
_atom_site_label
_atom_site_fract_x
_atom_site_fract_y
_atom_site_fract_z
_atom_site_U_iso_or_equiv
Co 0.06724 0.10309 0.21933 0.01200
S 0.19357 0.10776 0.82516 0.01100
O1 0.00299 0.04841 0.75701 0.01700
O2 0.24967 0.07409 0.99928 0.01700
O3 0.39356 0.09218 0.71774 0.01900
O4 0.12949 0.21206 0.82276 0.01800
O5 0.36309 0.07547 0.35563 0.02100
O6 0.76821 0.14101 0.08449 0.02200
O7 0.88754 0.12677 0.44018 0.02700
O8 0.17624 0.24891 0.21772 0.02100
D51 0.36200 0.08100 0.44600 0.01000
D52 0.44700 0.02600 0.33400 0.02000
D61 0.69300 0.17800 0.13100 0.04000
D62 0.68000 0.09800 0.04300 0.02000
D71 0.82000 0.17500 0.44800 0.01000
D72 0.92700 0.10700 0.54800 0.01000
D81 0.28600 0.25700 0.27800 0.02000
D82 0.08100 0.29700 0.22800 0.01000

_cod_duplicate_entry 2000865
